data_7225073
loop_
_publ_author_name
'Cai, Jinhui'
'Li, Feifei'
'Deng, Guo-Jun'
'Ji, Xiaochen'
'Huang, Huawen'

_publ_section_title
;
 The cyclopropylimine rearrangement/Povarov reaction cascade for the
 assembly of pyrrolo[3,2-c]quinoline derivatives
;
_journal_issue 12
_journal_name_full 'Green Chem.'
_journal_page_first 3503
_journal_paper_doi 10.1039/C6GC00779A
_journal_volume 18
_journal_year 2016
_chemical_formula_sum 'C20 H22 N2'
_chemical_formula_weight 290.41
_chemical_name_systematic
; 
 ? 
;
_space_group_IT_number 14
_symmetry_space_group_name_Hall '-P 2ybc'
_symmetry_space_group_name_H-M 'P 1 21/c 1'
_atom_sites_solution_hydrogens geom
_atom_sites_solution_primary direct
_atom_sites_solution_secondary difmap
_audit_creation_method SHELXL-97
_audit_update_record
;
2016-03-17 deposited with the CCDC.
2016-04-29 downloaded from the CCDC.
;
_cell_angle_alpha 90.00
_cell_angle_beta 104.80(3)
_cell_angle_gamma 90.00
_cell_formula_units_Z 4
_cell_length_a 10.815(2)
_cell_length_b 19.201(4)
_cell_length_c 7.8580(16)
_cell_measurement_temperature 293(2)
_cell_volume 1577.6(6)
_computing_structure_refinement 'SHELXL-97 (Sheldrick, 1997)'
_computing_structure_solution 'SHELXS-97 (Sheldrick, 1990)'
_diffrn_ambient_temperature 293(2)
_diffrn_measured_fraction_theta_full 0.988
_diffrn_measured_fraction_theta_max 0.988
_diffrn_radiation_monochromator graphite
_diffrn_radiation_source 'fine-focus sealed tube'
_diffrn_radiation_type MoK\a
_diffrn_radiation_wavelength 0.71073
_diffrn_reflns_av_R_equivalents 0.0625
_diffrn_reflns_av_sigmaI/netI 0.0647
_diffrn_reflns_limit_h_max 14
_diffrn_reflns_limit_h_min -13
_diffrn_reflns_limit_k_max 24
_diffrn_reflns_limit_k_min -24
_diffrn_reflns_limit_l_max 10
_diffrn_reflns_limit_l_min -9
_diffrn_reflns_number 12755
_diffrn_reflns_theta_full 27.47
_diffrn_reflns_theta_max 27.47
_diffrn_reflns_theta_min 3.07
_exptl_absorpt_coefficient_mu 0.072
_exptl_absorpt_correction_T_max 0.9858
_exptl_absorpt_correction_T_min 0.9788
_exptl_crystal_density_diffrn 1.223
_exptl_crystal_density_method 'not measured'
_exptl_crystal_F_000 624
_exptl_crystal_size_max 0.30
_exptl_crystal_size_mid 0.20
_exptl_crystal_size_min 0.20
_refine_diff_density_max 0.318
_refine_diff_density_min -0.333
_refine_diff_density_rms 0.080
_refine_ls_extinction_coef 0.056(11)
_refine_ls_extinction_expression Fc^*^=kFc[1+0.001xFc^2^\l^3^/sin(2\q)]^-1/4^
_refine_ls_extinction_method SHELXL
_refine_ls_goodness_of_fit_ref 1.149
_refine_ls_hydrogen_treatment mixed
_refine_ls_matrix_type full
_refine_ls_number_parameters 200
_refine_ls_number_reflns 3570
_refine_ls_number_restraints 0
_refine_ls_restrained_S_all 1.149
_refine_ls_R_factor_all 0.1286
_refine_ls_R_factor_gt 0.0760
_refine_ls_shift/su_max 0.000
_refine_ls_shift/su_mean 0.000
_refine_ls_structure_factor_coef Fsqd
_refine_ls_weighting_details 'calc w=1/[\s^2^(Fo^2^)+(0.1481P)^2^+0.0000P] where P=(Fo^2^+2Fc^2^)/3'
_refine_ls_weighting_scheme calc
_refine_ls_wR_factor_gt 0.2097
_refine_ls_wR_factor_ref 0.2812
_reflns_number_gt 1926
_reflns_number_total 3570
_reflns_threshold_expression >2sigma(I)
_cod_data_source_file c6gc00779a2.cif
_cod_data_source_block 1
_cod_depositor_comments
;
        Adding full bibliography for 7225073.cif.

2018-02-04
Z value and formula changed from original absurd values
                 miguel
;
_cod_original_formula_sum 'C11.43 H12.57 N1.14'
_cod_original_formula_weight 165.94
_cod_original_formula_units_Z 7
_cod_original_cell_volume 1577.8(6)
_cod_database_code 7225073

loop_
_symmetry_equiv_pos_as_xyz
'x, y, z'
'-x, y+1/2, -z+1/2'
'-x, -y, -z'
'x, -y-1/2, z-1/2'

loop_
_atom_site_label
_atom_site_type_symbol
_atom_site_fract_x
_atom_site_fract_y
_atom_site_fract_z
_atom_site_U_iso_or_equiv
_atom_site_adp_type
_atom_site_occupancy
_atom_site_symmetry_multiplicity
_atom_site_calc_flag
_atom_site_refinement_flags
N1 N 0.2691(2) 1.03410(12) 0.7892(3) 0.0562(6) Uani 1 1 d .
C8 C 0.3330(2) 0.91131(14) 0.7523(4) 0.0502(7) Uani 1 1 d .
N2 N 0.3185(2) 0.83854(13) 0.9991(4) 0.0638(7) Uani 1 1 d .
H2N H 0.3565 0.8093 1.0781 0.077 Uiso 1 1 calc R
C14 C 0.2035(2) 0.87371(15) 1.0177(4) 0.0559(7) Uani 1 1 d .
H14 H 0.1301 0.8527 0.9339 0.067 Uiso 1 1 calc R
C6 C 0.1645(3) 1.05493(16) 0.4817(4) 0.0591(8) Uani 1 1 d .
H6 H 0.1488 1.0076 0.4625 0.071 Uiso 1 1 calc R
C7 C 0.2310(2) 0.96062(13) 0.7862(4) 0.0506(7) Uani 1 1 d .
H7 H 0.1504 0.9536 0.6966 0.061 Uiso 1 1 calc R
C5 C 0.2292(2) 1.07842(15) 0.6498(4) 0.0528(7) Uani 1 1 d .
C13 C 0.3671(2) 0.85154(14) 0.8565(4) 0.0520(7) Uani 1 1 d .
C18 C 0.2099(2) 0.94977(14) 0.9695(4) 0.0532(7) Uani 1 1 d .
H18 H 0.1282 0.9715 0.9713 0.064 Uiso 1 1 calc R
C20 C 0.3175(3) 1.05819(15) 0.9702(4) 0.0583(8) Uani 1 1 d .
H20A H 0.2626 1.0941 0.9978 0.070 Uiso 1 1 calc R
H20B H 0.4034 1.0767 0.9889 0.070 Uiso 1 1 calc R
C9 C 0.3969(3) 0.92610(16) 0.6248(4) 0.0586(7) Uani 1 1 d .
H9 H 0.3769 0.9667 0.5589 0.070 Uiso 1 1 calc R
C4 C 0.2541(3) 1.15029(15) 0.6692(5) 0.0634(8) Uani 1 1 d .
H4 H 0.2996 1.1676 0.7776 0.076 Uiso 1 1 calc R
C12 C 0.4590(3) 0.80595(16) 0.8187(4) 0.0629(8) Uani 1 1 d .
H12 H 0.4788 0.7647 0.8815 0.075 Uiso 1 1 calc R
C10 C 0.4901(3) 0.88187(17) 0.5927(4) 0.0647(8) Uani 1 1 d .
H10 H 0.5320 0.8927 0.5064 0.078 Uiso 1 1 calc R
C19 C 0.3171(3) 0.99415(15) 1.0825(4) 0.0589(8) Uani 1 1 d .
H19A H 0.2991 1.0063 1.1936 0.071 Uiso 1 1 calc R
H19B H 0.3985 0.9700 1.1057 0.071 Uiso 1 1 calc R
C11 C 0.5193(3) 0.82208(17) 0.6900(5) 0.0650(8) Uani 1 1 d .
H11 H 0.5810 0.7920 0.6685 0.078 Uiso 1 1 calc R
C1 C 0.1235(3) 1.10155(18) 0.3433(5) 0.0690(9) Uani 1 1 d .
H1 H 0.0802 1.0849 0.2330 0.083 Uiso 1 1 calc R
C15 C 0.1874(3) 0.86218(18) 1.1998(5) 0.0668(9) Uani 1 1 d .
H15 H 0.2549 0.8816 1.2957 0.080 Uiso 1 1 calc R
C3 C 0.2121(3) 1.19523(17) 0.5302(6) 0.0762(10) Uani 1 1 d .
H3 H 0.2287 1.2426 0.5472 0.091 Uiso 1 1 calc R
C2 C 0.1460(3) 1.17193(19) 0.3665(6) 0.0761(10) Uani 1 1 d .
H2 H 0.1173 1.2030 0.2740 0.091 Uiso 1 1 calc R
C16 C 0.1275(4) 0.7972(2) 1.2421(6) 0.0895(12) Uani 1 1 d .
H16A H 0.0995 0.7633 1.1486 0.107 Uiso 1 1 calc R
H16B H 0.1603 0.7775 1.3585 0.107 Uiso 1 1 calc R
C17 C 0.0566(3) 0.8632(2) 1.2281(6) 0.0847(11) Uani 1 1 d .
H17A H 0.0459 0.8840 1.3360 0.102 Uiso 1 1 calc R
H17B H -0.0149 0.8698 1.1261 0.102 Uiso 1 1 calc R

loop_
_atom_site_aniso_label
_atom_site_aniso_U_11
_atom_site_aniso_U_22
_atom_site_aniso_U_33
_atom_site_aniso_U_23
_atom_site_aniso_U_13
_atom_site_aniso_U_12
N1 0.0607(13) 0.0504(13) 0.0566(15) -0.0051(10) 0.0135(11) -0.0048(10)
C8 0.0456(13) 0.0543(15) 0.0504(15) -0.0080(12) 0.0118(12) -0.0046(11)
N2 0.0602(14) 0.0689(16) 0.0659(17) 0.0098(12) 0.0227(12) 0.0126(11)
C14 0.0463(14) 0.0643(18) 0.0586(17) -0.0004(13) 0.0161(13) -0.0018(11)
C6 0.0532(15) 0.0592(17) 0.0657(19) 0.0023(14) 0.0163(14) 0.0013(12)
C7 0.0434(12) 0.0503(15) 0.0565(17) -0.0038(12) 0.0098(12) -0.0043(10)
C5 0.0446(13) 0.0555(15) 0.0619(17) 0.0024(13) 0.0200(12) 0.0003(11)
C13 0.0454(13) 0.0553(15) 0.0544(16) -0.0020(12) 0.0109(12) 0.0013(11)
C18 0.0426(13) 0.0604(16) 0.0582(17) -0.0009(13) 0.0157(12) 0.0000(11)
C20 0.0546(15) 0.0608(17) 0.0597(18) -0.0126(13) 0.0149(13) -0.0095(12)
C9 0.0548(15) 0.0672(18) 0.0544(17) -0.0034(13) 0.0148(13) -0.0033(13)
C4 0.0652(17) 0.0529(16) 0.080(2) -0.0036(14) 0.0334(17) -0.0036(13)
C12 0.0576(16) 0.0576(17) 0.073(2) -0.0030(14) 0.0164(15) 0.0066(13)
C10 0.0585(17) 0.078(2) 0.0631(19) -0.0075(15) 0.0262(15) -0.0013(14)
C19 0.0535(15) 0.0704(19) 0.0523(17) -0.0065(13) 0.0128(13) -0.0033(13)
C11 0.0537(16) 0.073(2) 0.070(2) -0.0146(16) 0.0186(15) 0.0057(13)
C1 0.0548(16) 0.084(2) 0.069(2) 0.0100(17) 0.0178(15) 0.0035(15)
C15 0.0573(16) 0.081(2) 0.065(2) 0.0061(16) 0.0206(15) -0.0032(14)
C3 0.081(2) 0.0555(18) 0.105(3) 0.0090(18) 0.046(2) 0.0024(15)
C2 0.070(2) 0.074(2) 0.092(3) 0.0232(19) 0.033(2) 0.0129(16)
C16 0.109(3) 0.083(2) 0.094(3) 0.021(2) 0.057(3) 0.001(2)
C17 0.077(2) 0.103(3) 0.087(3) 0.004(2) 0.045(2) 0.0061(19)

loop_
_atom_type_symbol
_atom_type_description
_atom_type_scat_dispersion_real
_atom_type_scat_dispersion_imag
_atom_type_scat_source
C C 0.0033 0.0016 'International Tables Vol C Tables 4.2.6.8 and 6.1.1.4'
H H 0.0000 0.0000 'International Tables Vol C Tables 4.2.6.8 and 6.1.1.4'
N N 0.0061 0.0033 'International Tables Vol C Tables 4.2.6.8 and 6.1.1.4'

loop_
_geom_angle_atom_site_label_1
_geom_angle_atom_site_label_2
_geom_angle_atom_site_label_3
_geom_angle
C5 N1 C20 123.0(2)
C5 N1 C7 123.8(2)
C20 N1 C7 110.4(2)
C9 C8 C13 119.0(2)
C9 C8 C7 121.0(3)
C13 C8 C7 119.9(2)
C13 N2 C14 120.8(2)
N2 C14 C15 109.8(3)
N2 C14 C18 109.1(2)
C15 C14 C18 113.9(2)
C1 C6 C5 120.8(3)
N1 C7 C8 112.7(2)
N1 C7 C18 103.0(2)
C8 C7 C18 111.6(2)
N1 C5 C6 122.3(3)
N1 C5 C4 120.8(3)
C6 C5 C4 117.0(3)
N2 C13 C8 121.7(2)
N2 C13 C12 119.7(3)
C8 C13 C12 118.6(3)
C14 C18 C19 117.9(3)
C14 C18 C7 113.2(2)
C19 C18 C7 101.4(2)
N1 C20 C19 104.9(2)
C8 C9 C10 121.7(3)
C3 C4 C5 121.0(3)
C11 C12 C13 120.6(3)
C11 C10 C9 119.0(3)
C20 C19 C18 103.3(3)
C12 C11 C10 121.0(3)
C2 C1 C6 121.2(3)
C16 C15 C17 59.4(2)
C16 C15 C14 120.1(3)
C17 C15 C14 119.2(3)
C4 C3 C2 121.7(3)
C1 C2 C3 118.3(3)
C17 C16 C15 60.5(2)
C16 C17 C15 60.1(2)

loop_
_geom_bond_atom_site_label_1
_geom_bond_atom_site_label_2
_geom_bond_distance
N1 C5 1.367(4)
N1 C20 1.460(4)
N1 C7 1.468(3)
C8 C9 1.384(4)
C8 C13 1.404(4)
C8 C7 1.528(3)
N2 C13 1.377(4)
N2 C14 1.455(3)
C14 C15 1.502(4)
C14 C18 1.515(4)
C6 C1 1.391(4)
C6 C5 1.402(4)
C7 C18 1.529(4)
C5 C4 1.407(4)
C13 C12 1.412(4)
C18 C19 1.528(4)
C20 C19 1.514(4)
C9 C10 1.390(4)
C4 C3 1.375(5)
C12 C11 1.371(4)
C10 C11 1.371(5)
C1 C2 1.377(5)
C15 C16 1.482(5)
C15 C17 1.487(4)
C3 C2 1.377(5)
C16 C17 1.470(5)

loop_
_geom_torsion_atom_site_label_1
_geom_torsion_atom_site_label_2
_geom_torsion_atom_site_label_3
_geom_torsion_atom_site_label_4
_geom_torsion
C13 N2 C14 C15 -168.0(3)
C13 N2 C14 C18 -42.6(4)
C5 N1 C7 C8 99.4(3)
C20 N1 C7 C8 -99.1(3)
C5 N1 C7 C18 -140.2(2)
C20 N1 C7 C18 21.3(3)
C9 C8 C7 N1 -43.4(4)
C13 C8 C7 N1 133.8(3)
C9 C8 C7 C18 -158.7(3)
C13 C8 C7 C18 18.4(3)
C20 N1 C5 C6 -169.7(2)
C7 N1 C5 C6 -10.4(4)
C20 N1 C5 C4 11.5(4)
C7 N1 C5 C4 170.8(2)
C1 C6 C5 N1 179.0(2)
C1 C6 C5 C4 -2.2(4)
C14 N2 C13 C8 18.5(4)
C14 N2 C13 C12 -165.1(3)
C9 C8 C13 N2 171.9(3)
C7 C8 C13 N2 -5.3(4)
C9 C8 C13 C12 -4.6(4)
C7 C8 C13 C12 178.2(2)
N2 C14 C18 C19 -63.1(3)
C15 C14 C18 C19 59.9(3)
N2 C14 C18 C7 55.0(3)
C15 C14 C18 C7 178.0(2)
N1 C7 C18 C14 -164.8(2)
C8 C7 C18 C14 -43.7(3)
N1 C7 C18 C19 -37.5(3)
C8 C7 C18 C19 83.7(3)
C5 N1 C20 C19 165.7(2)
C7 N1 C20 C19 4.0(3)
C13 C8 C9 C10 2.7(4)
C7 C8 C9 C10 179.8(2)
N1 C5 C4 C3 -178.7(2)
C6 C5 C4 C3 2.4(4)
N2 C13 C12 C11 -172.5(3)
C8 C13 C12 C11 4.0(4)
C8 C9 C10 C11 0.0(5)
N1 C20 C19 C18 -27.8(3)
C14 C18 C19 C20 164.5(2)
C7 C18 C19 C20 40.3(3)
C13 C12 C11 C10 -1.4(5)
C9 C10 C11 C12 -0.6(5)
C5 C6 C1 C2 0.5(4)
N2 C14 C15 C16 -82.6(4)
C18 C14 C15 C16 154.7(3)
N2 C14 C15 C17 -152.1(3)
C18 C14 C15 C17 85.2(4)
C5 C4 C3 C2 -1.0(4)
C6 C1 C2 C3 1.0(5)
C4 C3 C2 C1 -0.7(5)
C14 C15 C16 C17 -108.2(4)
C14 C15 C17 C16 109.7(4)
